data_1570381
loop_
_publ_author_name
'Jin, Xiaodong'
'Lin, Yongjie'
'Davies, Robert P.'

_publ_section_title
;
 On the mechanism of benzimidazole synthesis via copper-catalysed
 intramolecular N-arylation
;
_journal_issue 24
_journal_name_full 'Catalysis Science &amp; Technology'
_journal_page_first 7181
_journal_page_last 7189
_journal_paper_doi 10.1039/D3CY00767G
_journal_volume 13
_journal_year 2023
_chemical_formula_moiety 'C18 H20 Br Cu N4'
_chemical_formula_sum 'C18 H20 Br Cu N4'
_chemical_formula_weight 435.83
_space_group_crystal_system monoclinic
_space_group_IT_number 14
_space_group_name_Hall '-P 2ybc'
_space_group_name_H-M_alt 'P 1 21/c 1'
_atom_sites_solution_hydrogens geom
_audit_creation_method SHELXL-2018/3
_audit_update_record
;
2023-05-16 deposited with the CCDC.	2023-11-22 downloaded from the CCDC.
;
_cell_angle_alpha 90
_cell_angle_beta 110.461(3)
_cell_angle_gamma 90
_cell_formula_units_Z 4
_cell_length_a 15.1457(4)
_cell_length_b 8.88279(16)
_cell_length_c 14.4845(4)
_cell_measurement_reflns_used 2980
_cell_measurement_temperature 173(2)
_cell_measurement_theta_max 73.1920
_cell_measurement_theta_min 3.0880
_cell_volume 1825.75(8)
_computing_cell_refinement 'CrysAlisPro, Agilent Technologies'
_computing_data_collection 'CrysAlisPro, Agilent Technologies'
_computing_data_reduction 'CrysAlisPro, Agilent Technologies'
_computing_molecular_graphics 'Bruker SHELXTL'
_computing_publication_material 'CIFTAB-2013 (Sheldrick, 2013)'
_computing_structure_refinement 'SHELXL-2018/3 (Sheldrick, 2018)'
_computing_structure_solution 'SHELXS-2013 (Sheldrick, 2013)'
_diffrn_ambient_temperature 173(2)
_diffrn_detector_area_resol_mean 10.4115
_diffrn_measured_fraction_theta_full 0.986
_diffrn_measured_fraction_theta_max 0.954
_diffrn_measurement_device_type 'Agilent Xcalibur PX Ultra A'
_diffrn_measurement_method 'omega scans'
_diffrn_radiation_type CuK\a
_diffrn_radiation_wavelength 1.54184
_diffrn_reflns_av_R_equivalents 0.0249
_diffrn_reflns_av_unetI/netI 0.0387
_diffrn_reflns_Laue_measured_fraction_full 0.986
_diffrn_reflns_Laue_measured_fraction_max 0.954
_diffrn_reflns_limit_h_max 18
_diffrn_reflns_limit_h_min -18
_diffrn_reflns_limit_k_max 10
_diffrn_reflns_limit_k_min -7
_diffrn_reflns_limit_l_max 17
_diffrn_reflns_limit_l_min -15
_diffrn_reflns_number 5629
_diffrn_reflns_point_group_measured_fraction_full 0.986
_diffrn_reflns_point_group_measured_fraction_max 0.954
_diffrn_reflns_theta_full 67.684
_diffrn_reflns_theta_max 73.760
_diffrn_reflns_theta_min 3.114
_diffrn_source 'Enhance Ultra (Cu) X-ray Source'
_exptl_absorpt_coefficient_mu 4.293
_exptl_absorpt_correction_T_max 0.763
_exptl_absorpt_correction_T_min 0.586
_exptl_absorpt_correction_type analytical
_exptl_absorpt_process_details
; 
CrysAlisPro, Agilent Technologies, 
Version 1.171.37.35 (release 13-08-2014 CrysAlis171 .NET) 
(compiled Aug 13 2014,18:06:01) 
Analytical numeric absorption correction using a multifaceted crystal 
model based on expressions derived by R.C. Clark & J.S. Reid. 
(Clark, R. C. & Reid, J. S. (1995). Acta Cryst. A51, 887-897) 
Empirical absorption correction using spherical harmonics, 
implemented in SCALE3 ABSPACK scaling algorithm. 
;
_exptl_crystal_colour 'Pale brown'
_exptl_crystal_density_diffrn 1.586
_exptl_crystal_description blocks
_exptl_crystal_F_000 880
_exptl_crystal_size_max 0.24
_exptl_crystal_size_mid 0.15
_exptl_crystal_size_min 0.07
_refine_diff_density_max 0.298
_refine_diff_density_min -0.608
_refine_diff_density_rms 0.067
_refine_ls_extinction_method none
_refine_ls_goodness_of_fit_ref 1.039
_refine_ls_hydrogen_treatment constr
_refine_ls_matrix_type full
_refine_ls_number_parameters 221
_refine_ls_number_reflns 3510
_refine_ls_number_restraints 0
_refine_ls_restrained_S_all 1.039
_refine_ls_R_factor_all 0.0339
_refine_ls_R_factor_gt 0.0288
_refine_ls_shift/su_max 0.002
_refine_ls_shift/su_mean 0.000
_refine_ls_structure_factor_coef Fsqd
_refine_ls_weighting_details 'w=1/[\s^2^(Fo^2^)+(0.0353P)^2^] where P=(Fo^2^+2Fc^2^)/3'
_refine_ls_weighting_scheme calc
_refine_ls_wR_factor_gt 0.0693
_refine_ls_wR_factor_ref 0.0726
_reflns_Friedel_coverage 0.000
_reflns_number_gt 3090
_reflns_number_total 3510
_reflns_threshold_expression 'I > 2\s(I)'
_cod_data_source_file d3cy00767g2.cif
_cod_data_source_block 1b
_cod_depositor_comments 'Adding full bibliography for 1570378--1570383.cif.'
_cod_original_sg_symbol_H-M 'P 21/c'
_cod_database_code 1570381
_shelx_shelxl_version_number 2018/3
_shelx_space_group_comment
; 
The symmetry employed for this shelxl refinement is uniquely defined 
by the following loop, which should always be used as a source of 
symmetry information in preference to the above space-group names. 
They are only intended as comments. 
;

loop_
_space_group_symop_operation_xyz
'x, y, z'
'-x, y+1/2, -z+1/2'
'-x, -y, -z'
'x, -y-1/2, z-1/2'

loop_
_atom_site_label
_atom_site_type_symbol
_atom_site_fract_x
_atom_site_fract_y
_atom_site_fract_z
_atom_site_U_iso_or_equiv
_atom_site_adp_type
_atom_site_occupancy
_atom_site_site_symmetry_order
_atom_site_calc_flag
_atom_site_refinement_flags_posn
_atom_site_refinement_flags_adp
_atom_site_refinement_flags_occupancy
_atom_site_disorder_assembly
_atom_site_disorder_group
Cu1 Cu 0.74185(2) 0.87444(4) 0.36179(2) 0.03050(10) Uani 1 1 d . . . . .
Br1 Br 0.75687(2) 1.01933(3) 0.22963(2) 0.03467(9) Uani 1 1 d . . . . .
N1 N 0.67651(13) 0.9743(2) 0.44248(13) 0.0278(4) Uani 1 1 d . . . . .
C2 C 0.70391(16) 0.9688(2) 0.54022(16) 0.0292(4) Uani 1 1 d . . . . .
N3 N 0.65196(14) 1.0619(2) 0.57545(14) 0.0309(4) Uani 1 1 d . . . . .
C4 C 0.58728(16) 1.1330(2) 0.49646(17) 0.0295(4) Uani 1 1 d . . . . .
C5 C 0.51840(17) 1.2411(3) 0.4899(2) 0.0376(5) Uani 1 1 d . . . . .
H5A H 0.508127 1.278046 0.546817 0.045 Uiso 1 1 calc R U . . .
C6 C 0.46597(17) 1.2916(3) 0.3968(2) 0.0432(6) Uani 1 1 d . . . . .
H6A H 0.418000 1.364339 0.389409 0.052 Uiso 1 1 calc R U . . .
C7 C 0.48173(17) 1.2383(3) 0.3126(2) 0.0402(5) Uani 1 1 d . . . . .
H7A H 0.444548 1.276396 0.249771 0.048 Uiso 1 1 calc R U . . .
C8 C 0.55038(16) 1.1311(3) 0.31915(17) 0.0333(5) Uani 1 1 d . . . . .
H8A H 0.560994 1.095636 0.262033 0.040 Uiso 1 1 calc R U . . .
C9 C 0.60310(15) 1.0775(2) 0.41257(16) 0.0273(4) Uani 1 1 d . . . . .
C10 C 0.78279(19) 0.8759(3) 0.60511(18) 0.0392(5) Uani 1 1 d . . . . .
H10A H 0.810759 0.818024 0.564657 0.059 Uiso 1 1 calc R U . . .
H10B H 0.758913 0.806665 0.643577 0.059 Uiso 1 1 calc R U . . .
H10C H 0.830747 0.941690 0.649886 0.059 Uiso 1 1 calc R U . . .
C11 C 0.6627(2) 1.0834(3) 0.67887(18) 0.0412(5) Uani 1 1 d . . . . .
H11A H 0.706388 1.007916 0.719343 0.062 Uiso 1 1 calc R U . . .
H11B H 0.601228 1.072356 0.686532 0.062 Uiso 1 1 calc R U . . .
H11C H 0.687600 1.184403 0.700062 0.062 Uiso 1 1 calc R U . . .
N21 N 0.79902(13) 0.6723(2) 0.38820(13) 0.0280(4) Uani 1 1 d . . . . .
C22 C 0.76678(15) 0.5519(2) 0.41975(15) 0.0284(4) Uani 1 1 d . . . . .
N23 N 0.82070(13) 0.4287(2) 0.42378(13) 0.0288(4) Uani 1 1 d . . . . .
C24 C 0.89331(16) 0.4714(2) 0.39251(16) 0.0286(4) Uani 1 1 d . . . . .
C25 C 0.96771(17) 0.3908(3) 0.38085(17) 0.0355(5) Uani 1 1 d . . . . .
H25A H 0.976214 0.286276 0.395222 0.043 Uiso 1 1 calc R U . . .
C26 C 1.02830(18) 0.4714(3) 0.34722(18) 0.0393(5) Uani 1 1 d . . . . .
H26A H 1.079935 0.420876 0.338158 0.047 Uiso 1 1 calc R U . . .
C27 C 1.01608(16) 0.6252(3) 0.32609(17) 0.0361(5) Uani 1 1 d . . . . .
H27A H 1.059447 0.676361 0.303035 0.043 Uiso 1 1 calc R U . . .
C28 C 0.94227(16) 0.7045(3) 0.33800(16) 0.0314(4) Uani 1 1 d . . . . .
H28A H 0.934443 0.809199 0.324177 0.038 Uiso 1 1 calc R U . . .
C29 C 0.87986(15) 0.6251(2) 0.37101(15) 0.0265(4) Uani 1 1 d . . . . .
C30 C 0.68052(17) 0.5477(3) 0.44673(18) 0.0367(5) Uani 1 1 d . . . . .
H30A H 0.653247 0.648870 0.440511 0.055 Uiso 1 1 calc R U . . .
H30B H 0.697071 0.512851 0.514888 0.055 Uiso 1 1 calc R U . . .
H30C H 0.634483 0.478622 0.402530 0.055 Uiso 1 1 calc R U . . .
C31 C 0.80592(19) 0.2774(3) 0.45461(19) 0.0391(5) Uani 1 1 d . . . . .
H31A H 0.776216 0.214665 0.396290 0.059 Uiso 1 1 calc R U . . .
H31B H 0.764899 0.282293 0.493958 0.059 Uiso 1 1 calc R U . . .
H31C H 0.866712 0.233437 0.494288 0.059 Uiso 1 1 calc R U . . .

loop_
_atom_site_aniso_label
_atom_site_aniso_U_11
_atom_site_aniso_U_22
_atom_site_aniso_U_33
_atom_site_aniso_U_23
_atom_site_aniso_U_13
_atom_site_aniso_U_12
Cu1 0.03024(17) 0.02754(17) 0.03433(17) -0.00214(12) 0.01204(13) 0.00178(12)
Br1 0.04097(14) 0.03154(13) 0.03566(13) 0.00069(9) 0.01862(10) 0.00066(9)
N1 0.0299(9) 0.0257(8) 0.0293(9) 0.0032(7) 0.0122(7) 0.0026(7)
C2 0.0337(10) 0.0240(9) 0.0302(10) 0.0009(8) 0.0116(8) -0.0010(8)
N3 0.0378(9) 0.0271(9) 0.0311(9) 0.0002(7) 0.0160(7) -0.0016(7)
C4 0.0317(10) 0.0239(9) 0.0368(11) 0.0005(8) 0.0168(9) -0.0022(8)
C5 0.0347(11) 0.0329(11) 0.0515(14) -0.0030(10) 0.0230(10) 0.0019(9)
C6 0.0310(11) 0.0332(12) 0.0669(17) 0.0041(12) 0.0191(11) 0.0073(9)
C7 0.0312(11) 0.0348(12) 0.0480(13) 0.0071(10) 0.0054(10) 0.0034(9)
C8 0.0333(11) 0.0296(11) 0.0343(11) 0.0023(9) 0.0084(9) 0.0010(9)
C9 0.0270(10) 0.0228(9) 0.0333(10) 0.0012(8) 0.0121(8) -0.0004(8)
C10 0.0438(13) 0.0366(12) 0.0325(11) 0.0072(10) 0.0074(10) 0.0099(10)
C11 0.0598(16) 0.0373(12) 0.0320(11) -0.0045(10) 0.0228(11) -0.0067(11)
N21 0.0288(8) 0.0264(8) 0.0301(8) -0.0006(7) 0.0118(7) -0.0005(7)
C22 0.0297(10) 0.0302(10) 0.0258(9) -0.0026(8) 0.0104(8) -0.0026(8)
N23 0.0338(9) 0.0253(8) 0.0271(8) -0.0030(7) 0.0101(7) -0.0057(7)
C24 0.0316(10) 0.0272(10) 0.0255(9) -0.0040(8) 0.0083(8) -0.0019(8)
C25 0.0384(12) 0.0312(11) 0.0362(11) -0.0043(9) 0.0121(9) 0.0067(9)
C26 0.0331(11) 0.0509(14) 0.0351(12) -0.0060(10) 0.0132(9) 0.0091(10)
C27 0.0302(11) 0.0486(14) 0.0323(11) -0.0005(10) 0.0143(9) -0.0008(10)
C28 0.0319(10) 0.0328(11) 0.0302(10) 0.0021(9) 0.0116(8) -0.0017(9)
C29 0.0264(9) 0.0277(10) 0.0261(9) -0.0019(8) 0.0101(8) 0.0017(8)
C30 0.0326(11) 0.0424(13) 0.0403(12) -0.0004(10) 0.0191(10) -0.0045(9)
C31 0.0483(13) 0.0243(10) 0.0433(12) -0.0010(9) 0.0140(11) -0.0066(9)

loop_
_atom_type_symbol
_atom_type_description
_atom_type_scat_dispersion_real
_atom_type_scat_dispersion_imag
_atom_type_scat_source
C C 0.0181 0.0091 'International Tables Vol C Tables 4.2.6.8 and 6.1.1.4'
H H 0.0000 0.0000 'International Tables Vol C Tables 4.2.6.8 and 6.1.1.4'
Br Br -0.6763 1.2805 'International Tables Vol C Tables 4.2.6.8 and 6.1.1.4'
Cu Cu -1.9646 0.5888 'International Tables Vol C Tables 4.2.6.8 and 6.1.1.4'
N N 0.0311 0.0180 'International Tables Vol C Tables 4.2.6.8 and 6.1.1.4'

loop_
_geom_angle_atom_site_label_1
_geom_angle_atom_site_label_2
_geom_angle_atom_site_label_3
_geom_angle
_geom_angle_site_symmetry_1
_geom_angle_site_symmetry_3
_geom_angle_publ_flag
N21 Cu1 N1 124.63(7) . . ?
N21 Cu1 Br1 119.27(5) . . ?
N1 Cu1 Br1 116.02(5) . . ?
C2 N1 C9 105.93(18) . . ?
C2 N1 Cu1 125.17(15) . . ?
C9 N1 Cu1 128.39(15) . . ?
N1 C2 N3 111.81(19) . . ?
N1 C2 C10 125.2(2) . . ?
N3 C2 C10 123.0(2) . . ?
C2 N3 C4 107.78(18) . . ?
C2 N3 C11 126.4(2) . . ?
C4 N3 C11 125.8(2) . . ?
N3 C4 C5 132.2(2) . . ?
N3 C4 C9 105.74(18) . . ?
C5 C4 C9 122.0(2) . . ?
C6 C5 C4 116.9(2) . . ?
C5 C6 C7 121.6(2) . . ?
C8 C7 C6 121.5(2) . . ?
C7 C8 C9 117.5(2) . . ?
N1 C9 C8 130.8(2) . . ?
N1 C9 C4 108.74(19) . . ?
C8 C9 C4 120.4(2) . . ?
C22 N21 C29 105.73(18) . . ?
C22 N21 Cu1 127.85(15) . . ?
C29 N21 Cu1 126.30(14) . . ?
N21 C22 N23 112.26(19) . . ?
N21 C22 C30 125.1(2) . . ?
N23 C22 C30 122.7(2) . . ?
C22 N23 C24 107.51(18) . . ?
C22 N23 C31 127.1(2) . . ?
C24 N23 C31 125.4(2) . . ?
N23 C24 C25 131.9(2) . . ?
N23 C24 C29 105.70(19) . . ?
C25 C24 C29 122.4(2) . . ?
C26 C25 C24 116.2(2) . . ?
C25 C26 C27 122.1(2) . . ?
C28 C27 C26 121.4(2) . . ?
C27 C28 C29 117.4(2) . . ?
C28 C29 N21 130.7(2) . . ?
C28 C29 C24 120.5(2) . . ?
N21 C29 C24 108.78(19) . . ?

loop_
_geom_bond_atom_site_label_1
_geom_bond_atom_site_label_2
_geom_bond_distance
_geom_bond_site_symmetry_2
_geom_bond_publ_flag
Cu1 N21 1.9718(18) . ?
Cu1 N1 1.9853(18) . ?
Cu1 Br1 2.3827(4) . ?
N1 C2 1.330(3) . ?
N1 C9 1.388(3) . ?
C2 N3 1.358(3) . ?
C2 C10 1.486(3) . ?
N3 C4 1.373(3) . ?
N3 C11 1.462(3) . ?
C4 C5 1.396(3) . ?
C4 C9 1.407(3) . ?
C5 C6 1.379(4) . ?
C6 C7 1.403(4) . ?
C7 C8 1.389(3) . ?
C8 C9 1.393(3) . ?
N21 C22 1.322(3) . ?
N21 C29 1.397(3) . ?
C22 N23 1.354(3) . ?
C22 C30 1.489(3) . ?
N23 C24 1.381(3) . ?
N23 C31 1.458(3) . ?
C24 C25 1.395(3) . ?
C24 C29 1.399(3) . ?
C25 C26 1.380(4) . ?
C26 C27 1.398(4) . ?
C27 C28 1.382(3) . ?
C28 C29 1.391(3) . ?
